data_2019970
loop_
_publ_author_name
'Stetskiv, Andrij'
'Rozdzynska-Kielbik, Beata'
'Misztal, Renata'
'Pavlyuk, Volodymyr'

_publ_section_title
;
 Grown from lithium flux, the ErCo~5~Si~3.17~ silicide is a combination of
 disordered derivatives of the UCo~5~Si~3~ and Yb~6~Co~30~P~19~ structure
 types
;
_journal_issue 6
_journal_name_full 'Acta Crystallographica Section C'
_journal_page_first 506
_journal_page_last 510
_journal_paper_doi 10.1107/S2053229615009791
_journal_volume 71
_journal_year 2015
_chemical_formula_iupac 'Er Co5 Si3.17'
_chemical_formula_moiety '6(Co5 Er Si3), 2(Si0.50)'
_chemical_formula_sum 'Co30 Er6 Si19'
_chemical_formula_weight 3305.17
_chemical_name_systematic
;
Hexaerbium triacontacobalt enneakaidecasilicide
;
_space_group_IT_number 176
_symmetry_cell_setting hexagonal
_symmetry_space_group_name_Hall '-P 6c'
_symmetry_space_group_name_H-M 'P 63/m'
_atom_sites_solution_primary direct
_atom_sites_solution_secondary difmap
_audit_creation_method SHELXL-97
_cell_angle_alpha 90.00
_cell_angle_beta 90.00
_cell_angle_gamma 120.00
_cell_formula_units_Z 1
_cell_length_a 14.88410(10)
_cell_length_b 14.88410(10)
_cell_length_c 3.68500(10)
_cell_measurement_reflns_used 10399
_cell_measurement_temperature 293(2)
_cell_measurement_theta_max 28.27
_cell_measurement_theta_min 4.18
_cell_volume 706.99(2)
_computing_cell_refinement
;
CrysAlis CCD (Oxford Diffraction, 2008)
;
_computing_data_collection
;
CrysAlis CCD (Oxford Diffraction, 2008)
;
_computing_data_reduction
;
CrysAlis RED (Oxford Diffraction, 2008)
;
_computing_molecular_graphics
;
DIAMOND (Brandenburg, 2006)
;
_computing_publication_material
;
SHELXL97 (Sheldrick, 2008)
;
_computing_structure_refinement
;
SHELXL97 (Sheldrick, 2008)
;
_computing_structure_solution
;
SHELXS97 (Sheldrick, 2008)
;
_diffrn_ambient_temperature 293(2)
_diffrn_detector_area_resol_mean 0
_diffrn_measured_fraction_theta_full 0.996
_diffrn_measured_fraction_theta_max 0.996
_diffrn_measurement_device_type 'Oxford Diffraction Xcalibur3 CCD'
_diffrn_measurement_method '\w scans'
_diffrn_radiation_monochromator graphite
_diffrn_radiation_source 'fine-focus sealed tube'
_diffrn_radiation_type MoK\a
_diffrn_radiation_wavelength 0.71073
_diffrn_reflns_av_R_equivalents 0.0342
_diffrn_reflns_av_sigmaI/netI 0.0106
_diffrn_reflns_limit_h_max 19
_diffrn_reflns_limit_h_min -19
_diffrn_reflns_limit_k_max 19
_diffrn_reflns_limit_k_min -19
_diffrn_reflns_limit_l_max 4
_diffrn_reflns_limit_l_min -4
_diffrn_reflns_number 10399
_diffrn_reflns_theta_full 28.27
_diffrn_reflns_theta_max 28.27
_diffrn_reflns_theta_min 4.18
_diffrn_standards_decay_% 0
_diffrn_standards_interval_count 0
_diffrn_standards_interval_time 0
_diffrn_standards_number 0
_exptl_absorpt_coefficient_mu 35.416
_exptl_absorpt_correction_T_max 0.632
_exptl_absorpt_correction_T_min 0.211
_exptl_absorpt_correction_type analytical
_exptl_absorpt_process_details
;
(CrysAlis RED; Oxford Diffraction, 2008)
;
_exptl_crystal_colour grey
_exptl_crystal_density_diffrn 7.763
_exptl_crystal_density_meas 7.74
_exptl_crystal_density_method 'not measured'
_exptl_crystal_description prism
_exptl_crystal_F_000 1484
_exptl_crystal_size_max 0.06
_exptl_crystal_size_mid 0.02
_exptl_crystal_size_min 0.01
_refine_diff_density_max 1.764
_refine_diff_density_min -0.985
_refine_ls_extinction_coef 0.00177(8)
_refine_ls_extinction_expression Fc^*^=kFc[1+0.001xFc^2^\l^3^/sin(2\q)]^-1/4^
_refine_ls_extinction_method
;
SHELXL97 (Sheldrick, 2008)
;
_refine_ls_goodness_of_fit_ref 1.154
_refine_ls_matrix_type full
_refine_ls_number_parameters 64
_refine_ls_number_reflns 670
_refine_ls_number_restraints 0
_refine_ls_restrained_S_all 1.154
_refine_ls_R_factor_all 0.0184
_refine_ls_R_factor_gt 0.0163
_refine_ls_shift/su_max 0.000
_refine_ls_shift/su_mean 0.000
_refine_ls_structure_factor_coef Fsqd
_refine_ls_weighting_details 'calc w=1/[\s^2^(Fo^2^)+(0.0168P)^2^+3.5300P] where P=(Fo^2^+2Fc^2^)/3'
_refine_ls_weighting_scheme calc
_refine_ls_wR_factor_gt 0.0367
_refine_ls_wR_factor_ref 0.0376
_reflns_number_gt 623
_reflns_number_total 670
_reflns_threshold_expression I>2sigma(I)
_cod_data_source_file fn3196sup1.cf
_cod_data_source_block I
_cod_database_code 2019970

loop_
_symmetry_equiv_pos_as_xyz
'x, y, z'
'-y, x-y, z'
'-x+y, -x, z'
'-x, -y, z+1/2'
'y, -x+y, z+1/2'
'x-y, x, z+1/2'
'-x, -y, -z'
'y, -x+y, -z'
'x-y, x, -z'
'x, y, -z-1/2'
'-y, x-y, -z-1/2'
'-x+y, -x, -z-1/2'

loop_
_atom_site_type_symbol
_atom_site_label
_atom_site_fract_x
_atom_site_fract_y
_atom_site_fract_z
_atom_site_U_iso_or_equiv
_atom_site_adp_type
_atom_site_calc_flag
_atom_site_refinement_flags
_atom_site_occupancy
_atom_site_symmetry_multiplicity
Er Er1 0.396949(18) 0.100789(18) 0.2500 0.00555(9) Uani d S 1 2
Co Co2 0.65185(6) 0.22502(6) 0.2500 0.00493(15) Uani d S 1 2
Co Co3 0.45957(6) 0.92548(6) 0.2500 0.00480(16) Uani d S 1 2
Co Co4 0.27174(5) 0.22128(6) 0.2500 0.00498(15) Uani d S 1 2
Co Co5 0.14892(5) 0.41630(6) 0.2500 0.00490(15) Uani d S 1 2
Co Co6 0.16064(18) 0.0315(2) 0.2500 0.0059(5) Uani d SP 0.51 2
Co Co7 0.12521(19) 0.0253(3) 0.2500 0.0067(5) Uani d SP 0.49 2
Si Si8 0.0000 0.0000 0.2500 0.0074(9) Uani d SP 0.50 6
Si Si9 0.44280(11) 0.76103(11) 0.2500 0.0027(3) Uani d S 1 2
Si Si10 0.13621(11) 0.25488(11) 0.2500 0.0039(3) Uani d S 1 2
Si Si11 0.43194(11) 0.37082(11) 0.2500 0.0046(3) Uani d S 1 2

loop_
_atom_site_aniso_label
_atom_site_aniso_U_11
_atom_site_aniso_U_22
_atom_site_aniso_U_33
_atom_site_aniso_U_12
_atom_site_aniso_U_13
_atom_site_aniso_U_23
Er1 0.00602(13) 0.00534(13) 0.00581(14) 0.00324(9) 0.000 0.000
Co2 0.0044(3) 0.0035(3) 0.0067(3) 0.0019(3) 0.000 0.000
Co3 0.0035(3) 0.0039(3) 0.0069(3) 0.0018(3) 0.000 0.000
Co4 0.0044(3) 0.0041(3) 0.0063(3) 0.0020(3) 0.000 0.000
Co5 0.0037(3) 0.0049(3) 0.0065(3) 0.0024(3) 0.000 0.000
Co6 0.0062(13) 0.0040(9) 0.0065(8) 0.0019(12) 0.000 0.000
Co7 0.0064(13) 0.0051(9) 0.0081(8) 0.0024(12) 0.000 0.000
Si8 0.0050(13) 0.0050(13) 0.012(2) 0.0025(6) 0.000 0.000
Si9 0.0043(6) 0.0022(6) 0.0028(6) 0.0026(5) 0.000 0.000
Si10 0.0030(6) 0.0032(6) 0.0050(6) 0.0012(5) 0.000 0.000
Si11 0.0040(6) 0.0040(7) 0.0058(7) 0.0020(5) 0.000 0.000

loop_
_atom_type_symbol
_atom_type_description
_atom_type_scat_dispersion_real
_atom_type_scat_dispersion_imag
_atom_type_scat_source
Co Co 0.3494 0.9721 'International Tables Vol C Tables 4.2.6.8 and 6.1.1.4'
Er Er -0.2586 4.9576 'International Tables Vol C Tables 4.2.6.8 and 6.1.1.4'
Si Si 0.0817 0.0704 'International Tables Vol C Tables 4.2.6.8 and 6.1.1.4'

loop_
_geom_angle_atom_site_label_1
_geom_angle_atom_site_label_2
_geom_angle_atom_site_label_3
_geom_angle_site_symmetry_1
_geom_angle_site_symmetry_3
_geom_angle
Si9 Er1 Si9 7_666 7_665 78.90(4)
Si9 Er1 Si11 7_666 8 135.54(4)
Si9 Er1 Si11 7_665 8 84.64(3)
Si9 Er1 Si11 7_666 8_556 84.64(3)
Si9 Er1 Si11 7_665 8_556 135.54(4)
Si11 Er1 Si11 8 8_556 78.86(4)
Si9 Er1 Si10 7_666 8 135.54(4)
Si9 Er1 Si10 7_665 8 84.87(3)
Si11 Er1 Si10 8 8 82.67(3)
Si11 Er1 Si10 8_556 8 132.46(4)
Si9 Er1 Si10 7_666 8_556 84.87(3)
Si9 Er1 Si10 7_665 8_556 135.54(4)
Si11 Er1 Si10 8 8_556 132.46(4)
Si11 Er1 Si10 8_556 8_556 82.67(3)
Si10 Er1 Si10 8 8_556 78.39(4)
Si9 Er1 Co5 7_666 8_556 46.78(3)
Si9 Er1 Co5 7_665 8_556 95.71(3)
Si11 Er1 Co5 8 8_556 177.62(3)
Si11 Er1 Co5 8_556 8_556 102.424(19)
Si10 Er1 Co5 8 8_556 95.01(3)
Si10 Er1 Co5 8_556 8_556 46.16(3)
Si9 Er1 Co5 7_666 8 95.71(3)
Si9 Er1 Co5 7_665 8 46.78(3)
Si11 Er1 Co5 8 8 102.424(19)
Si11 Er1 Co5 8_556 8 177.62(3)
Si10 Er1 Co5 8 8 46.16(3)
Si10 Er1 Co5 8_556 8 95.01(3)
Co5 Er1 Co5 8_556 8 76.224(17)
Si9 Er1 Co3 7_666 7_666 46.63(3)
Si9 Er1 Co3 7_665 7_666 95.52(3)
Si11 Er1 Co3 8 7_666 95.20(3)
Si11 Er1 Co3 8_556 7_666 46.21(3)
Si10 Er1 Co3 8 7_666 177.79(3)
Si10 Er1 Co3 8_556 7_666 102.740(19)
Co5 Er1 Co3 8_556 7_666 87.117(16)
Co5 Er1 Co3 8 7_666 135.25(2)
Si9 Er1 Co3 7_666 7_665 95.52(3)
Si9 Er1 Co3 7_665 7_665 46.63(3)
Si11 Er1 Co3 8 7_665 46.21(3)
Si11 Er1 Co3 8_556 7_665 95.20(3)
Si10 Er1 Co3 8 7_665 102.740(19)
Si10 Er1 Co3 8_556 7_665 177.79(3)
Co5 Er1 Co3 8_556 7_665 135.25(2)
Co5 Er1 Co3 8 7_665 87.117(16)
Co3 Er1 Co3 7_666 7_665 76.065(18)
Si9 Er1 Co4 7_666 8 177.46(2)
Si9 Er1 Co4 7_665 8 103.642(19)
Si11 Er1 Co4 8 8 45.41(3)
Si11 Er1 Co4 8_556 8 93.49(3)
Si10 Er1 Co4 8 8 45.29(3)
Si10 Er1 Co4 8_556 8 93.19(3)
Co5 Er1 Co4 8_556 8 132.30(2)
Co5 Er1 Co4 8 8 86.084(16)
Co3 Er1 Co4 7_666 8 132.56(2)
Co3 Er1 Co4 7_665 8 86.352(16)
Si9 Er1 Co4 7_666 8_556 103.642(19)
Si9 Er1 Co4 7_665 8_556 177.46(2)
Si11 Er1 Co4 8 8_556 93.49(3)
Si11 Er1 Co4 8_556 8_556 45.41(3)
Si10 Er1 Co4 8 8_556 93.19(3)
Si10 Er1 Co4 8_556 8_556 45.29(3)
Co5 Er1 Co4 8_556 8_556 86.084(16)
Co5 Er1 Co4 8 8_556 132.30(2)
Co3 Er1 Co4 7_666 8_556 86.352(16)
Co3 Er1 Co4 7_665 8_556 132.56(2)
Co4 Er1 Co4 8 8_556 73.817(17)
Si11 Co2 Si9 2_655 8_556 108.30(4)
Si11 Co2 Si9 2_655 8 108.30(4)
Si9 Co2 Si9 8_556 8 100.95(6)
Si11 Co2 Si9 2_655 7_665 108.25(4)
Si9 Co2 Si9 8_556 7_665 143.45(5)
Si9 Co2 Si9 8 7_665 67.32(6)
Si11 Co2 Si9 2_655 7_666 108.25(4)
Si9 Co2 Si9 8_556 7_666 67.32(6)
Si9 Co2 Si9 8 7_666 143.45(5)
Si9 Co2 Si9 7_665 7_666 100.84(6)
Si11 Co2 Co2 2_655 2_655 150.09(6)
Si9 Co2 Co2 8_556 2_655 56.76(3)
Si9 Co2 Co2 8 2_655 56.76(3)
Si9 Co2 Co2 7_665 2_655 90.30(4)
Si9 Co2 Co2 7_666 2_655 90.30(4)
Si11 Co2 Co2 2_655 3_665 149.91(6)
Si9 Co2 Co2 8_556 3_665 90.34(4)
Si9 Co2 Co2 8 3_665 90.34(4)
Si9 Co2 Co2 7_665 3_665 56.69(4)
Si9 Co2 Co2 7_666 3_665 56.69(4)
Co2 Co2 Co2 2_655 3_665 60.0
Si11 Co2 Co3 2_655 7_665 54.56(3)
Si9 Co2 Co3 8_556 7_665 162.79(5)
Si9 Co2 Co3 8 7_665 85.05(3)
Si9 Co2 Co3 7_665 7_665 53.72(4)
Si9 Co2 Co3 7_666 7_665 116.68(4)
Co2 Co2 Co3 2_655 7_665 136.890(14)
Co2 Co2 Co3 3_665 7_665 105.86(3)
Si11 Co2 Co3 2_655 7_666 54.56(3)
Si9 Co2 Co3 8_556 7_666 85.05(3)
Si9 Co2 Co3 8 7_666 162.79(5)
Si9 Co2 Co3 7_665 7_666 116.68(4)
Si9 Co2 Co3 7_666 7_666 53.72(4)
Co2 Co2 Co3 2_655 7_666 136.890(14)
Co2 Co2 Co3 3_665 7_666 105.86(3)
Co3 Co2 Co3 7_665 7_666 84.93(3)
Si11 Co2 Co5 2_655 9_656 54.55(3)
Si9 Co2 Co5 8_556 9_656 53.76(4)
Si9 Co2 Co5 8 9_656 116.60(4)
Si9 Co2 Co5 7_665 9_656 162.75(5)
Si9 Co2 Co5 7_666 9_656 85.23(3)
Co2 Co2 Co5 2_655 9_656 105.91(3)
Co2 Co2 Co5 3_665 9_656 137.021(14)
Co3 Co2 Co5 7_665 9_656 109.11(3)
Co3 Co2 Co5 7_666 9_656 54.41(2)
Si11 Co2 Co5 2_655 9_655 54.55(3)
Si9 Co2 Co5 8_556 9_655 116.60(4)
Si9 Co2 Co5 8 9_655 53.76(4)
Si9 Co2 Co5 7_665 9_655 85.23(3)
Si9 Co2 Co5 7_666 9_655 162.75(5)
Co2 Co2 Co5 2_655 9_655 105.91(3)
Co2 Co2 Co5 3_665 9_655 137.021(14)
Co3 Co2 Co5 7_665 9_655 54.41(2)
Co3 Co2 Co5 7_666 9_655 109.11(3)
Co5 Co2 Co5 9_656 9_655 84.67(3)
Si11 Co2 Er1 2_655 2_655 83.55(4)
Si9 Co2 Er1 8_556 2_655 59.01(3)
Si9 Co2 Er1 8 2_655 59.01(3)
Si9 Co2 Er1 7_665 2_655 125.91(3)
Si9 Co2 Er1 7_666 2_655 125.91(3)
Co2 Co2 Er1 2_655 2_655 66.53(3)
Co2 Co2 Er1 3_665 2_655 126.53(3)
Co3 Co2 Er1 7_665 2_655 112.83(2)
Co3 Co2 Er1 7_666 2_655 112.83(2)
Co5 Co2 Er1 9_656 2_655 58.630(19)
Co5 Co2 Er1 9_655 2_655 58.630(19)
Si11 Co3 Si9 2_665 . 114.41(6)
Si11 Co3 Si11 2_665 8_565 110.05(4)
Si9 Co3 Si11 . 8_565 108.76(4)
Si11 Co3 Si11 2_665 8_566 110.05(4)
Si9 Co3 Si11 . 8_566 108.76(4)
Si11 Co3 Si11 8_565 8_566 104.32(6)
Si11 Co3 Co5 2_665 3_565 153.48(5)
Si9 Co3 Co5 . 3_565 92.11(5)
Si11 Co3 Co5 8_565 3_565 57.73(3)
Si11 Co3 Co5 8_566 3_565 57.73(3)
Si11 Co3 Co3 2_665 7_676 55.37(3)
Si9 Co3 Co3 . 7_676 129.84(3)
Si11 Co3 Co3 8_565 7_676 120.96(5)
Si11 Co3 Co3 8_566 7_676 54.68(4)
Co5 Co3 Co3 3_565 7_676 108.03(4)
Si11 Co3 Co3 2_665 7_675 55.37(3)
Si9 Co3 Co3 . 7_675 129.84(3)
Si11 Co3 Co3 8_565 7_675 54.68(4)
Si11 Co3 Co3 8_566 7_675 120.96(5)
Co5 Co3 Co3 3_565 7_675 108.03(4)
Co3 Co3 Co3 7_676 7_675 87.54(4)
Si11 Co3 Co2 2_665 7_665 131.79(2)
Si9 Co3 Co2 . 7_665 55.70(3)
Si11 Co3 Co2 8_565 7_665 53.08(4)
Si11 Co3 Co2 8_566 7_665 117.76(5)
Co5 Co3 Co2 3_565 7_665 62.93(2)
Co3 Co3 Co2 7_676 7_665 170.65(5)
Co3 Co3 Co2 7_675 7_665 93.019(16)
Si11 Co3 Co2 2_665 7_666 131.79(2)
Si9 Co3 Co2 . 7_666 55.70(3)
Si11 Co3 Co2 8_565 7_666 117.76(5)
Si11 Co3 Co2 8_566 7_666 53.08(4)
Co5 Co3 Co2 3_565 7_666 62.93(2)
Co3 Co3 Co2 7_676 7_666 93.019(16)
Co3 Co3 Co2 7_675 7_666 170.65(5)
Co2 Co3 Co2 7_665 7_666 84.93(3)
Si11 Co3 Er1 2_665 7_666 64.86(3)
Si9 Co3 Er1 . 7_666 64.64(3)
Si11 Co3 Er1 8_565 7_666 165.84(4)
Si11 Co3 Er1 8_566 7_666 89.80(3)
Co5 Co3 Er1 3_565 7_666 132.56(2)
Co3 Co3 Er1 7_676 7_666 68.15(2)
Co3 Co3 Er1 7_675 7_666 118.70(4)
Co2 Co3 Er1 7_665 7_666 119.29(3)
Co2 Co3 Er1 7_666 7_666 69.960(17)
Si11 Co3 Er1 2_665 7_665 64.86(3)
Si9 Co3 Er1 . 7_665 64.64(3)
Si11 Co3 Er1 8_565 7_665 89.80(3)
Si11 Co3 Er1 8_566 7_665 165.84(4)
Co5 Co3 Er1 3_565 7_665 132.56(2)
Co3 Co3 Er1 7_676 7_665 118.70(4)
Co3 Co3 Er1 7_675 7_665 68.15(2)
Co2 Co3 Er1 7_665 7_665 69.960(17)
Co2 Co3 Er1 7_666 7_665 119.29(3)
Er1 Co3 Er1 7_666 7_665 76.065(18)
Si11 Co3 Er1 2_665 1_565 85.62(4)
Si9 Co3 Er1 . 1_565 159.98(4)
Si11 Co3 Er1 8_565 1_565 61.25(3)
Si11 Co3 Er1 8_566 1_565 61.25(3)
Co5 Co3 Er1 3_565 1_565 67.87(2)
Co3 Co3 Er1 7_676 1_565 60.81(3)
Co3 Co3 Er1 7_675 1_565 60.81(3)
Co2 Co3 Er1 7_665 1_565 111.50(2)
Co2 Co3 Er1 7_666 1_565 111.50(2)
Er1 Co3 Er1 7_666 1_565 128.963(17)
Er1 Co3 Er1 7_665 1_565 128.963(17)
Si10 Co4 Si11 . . 112.59(6)
Si10 Co4 Si10 . 8 108.86(5)
Si11 Co4 Si10 . 8 110.70(4)
Si10 Co4 Si10 . 8_556 108.86(5)
Si11 Co4 Si10 . 8_556 110.70(4)
Si10 Co4 Si10 8 8_556 104.81(6)
Si10 Co4 Co6 . . 95.18(7)
Si11 Co4 Co6 . . 152.23(7)
Si10 Co4 Co6 8 . 57.01(4)
Si10 Co4 Co6 8_556 . 57.01(4)
Si10 Co4 Co6 . 9 55.01(6)
Si11 Co4 Co6 . 9 127.10(5)
Si10 Co4 Co6 8 9 53.91(7)
Si10 Co4 Co6 8_556 9 122.05(6)
Co6 Co4 Co6 . 9 68.82(8)
Si10 Co4 Co6 . 9_556 55.01(6)
Si11 Co4 Co6 . 9_556 127.10(5)
Si10 Co4 Co6 8 9_556 122.05(6)
Si10 Co4 Co6 8_556 9_556 53.91(7)
Co6 Co4 Co6 . 9_556 68.82(8)
Co6 Co4 Co6 9 9_556 89.91(9)
Si10 Co4 Co7 . . 84.86(7)
Si11 Co4 Co7 . . 162.54(7)
Si10 Co4 Co7 8 . 60.90(4)
Si10 Co4 Co7 8_556 . 60.90(4)
Co6 Co4 Co7 . . 10.31(7)
Co6 Co4 Co7 9 . 62.33(8)
Co6 Co4 Co7 9_556 . 62.33(8)
Si10 Co4 Co5 . 8_556 128.94(3)
Si11 Co4 Co5 . 8_556 55.73(3)
Si10 Co4 Co5 8 8_556 121.88(5)
Si10 Co4 Co5 8_556 8_556 54.97(4)
Co6 Co4 Co5 . 8_556 106.87(5)
Co6 Co4 Co5 9 8_556 175.02(7)
Co6 Co4 Co5 9_556 8_556 90.77(5)
Co7 Co4 Co5 . 8_556 113.78(4)
Si10 Co4 Co5 . 8 128.94(3)
Si11 Co4 Co5 . 8 55.73(3)
Si10 Co4 Co5 8 8 54.97(4)
Si10 Co4 Co5 8_556 8 121.88(5)
Co6 Co4 Co5 . 8 106.87(5)
Co6 Co4 Co5 9 8 90.77(5)
Co6 Co4 Co5 9_556 8 175.02(7)
Co7 Co4 Co5 . 8 113.78(4)
Co5 Co4 Co5 8_556 8 88.13(3)
Si10 Co4 Co7 . 9 56.86(7)
Si11 Co4 Co7 . 9 135.23(4)
Si10 Co4 Co7 8 9 52.45(7)
Si10 Co4 Co7 8_556 9 113.75(6)
Co6 Co4 Co7 . 9 60.66(8)
Co6 Co4 Co7 9 9 8.39(6)
Co6 Co4 Co7 9_556 9 85.03(5)
Co7 Co4 Co7 . 9 53.97(7)
Co5 Co4 Co7 8_556 9 167.53(6)
Co5 Co4 Co7 8 9 95.05(4)
Si10 Co4 Co7 . 9_556 56.86(7)
Si11 Co4 Co7 . 9_556 135.23(4)
Si10 Co4 Co7 8 9_556 113.75(6)
Si10 Co4 Co7 8_556 9_556 52.45(7)
Co6 Co4 Co7 . 9_556 60.66(8)
Co6 Co4 Co7 9 9_556 85.03(5)
Co6 Co4 Co7 9_556 9_556 8.39(6)
Co7 Co4 Co7 . 9_556 53.97(7)
Co5 Co4 Co7 8_556 9_556 95.05(4)
Co5 Co4 Co7 8 9_556 167.53(6)
Co7 Co4 Co7 9 9_556 79.39(7)
Si10 Co5 Si11 . 9 110.12(4)
Si10 Co5 Si11 . 9_556 110.12(4)
Si11 Co5 Si11 9 9_556 104.08(6)
Si10 Co5 Si9 . 3_565 115.05(6)
Si11 Co5 Si9 9 3_565 108.44(4)
Si11 Co5 Si9 9_556 3_565 108.44(4)
Si10 Co5 Co3 . 2_665 153.37(5)
Si11 Co5 Co3 9 2_665 57.58(3)
Si11 Co5 Co3 9_556 2_665 57.58(3)
Si9 Co5 Co3 3_565 2_665 91.59(5)
Si10 Co5 Co4 . 9 55.38(3)
Si11 Co5 Co4 9 9 54.74(4)
Si11 Co5 Co4 9_556 9 121.29(4)
Si9 Co5 Co4 3_565 9 129.72(3)
Co3 Co5 Co4 2_665 9 108.10(3)
Si10 Co5 Co4 . 9_556 55.38(3)
Si11 Co5 Co4 9 9_556 121.29(4)
Si11 Co5 Co4 9_556 9_556 54.74(4)
Si9 Co5 Co4 3_565 9_556 129.72(3)
Co3 Co5 Co4 2_665 9_556 108.10(3)
Co4 Co5 Co4 9 9_556 88.13(3)
Si10 Co5 Co2 . 8_566 132.08(2)
Si11 Co5 Co2 9 8_566 117.35(4)
Si11 Co5 Co2 9_556 8_566 52.95(4)
Si9 Co5 Co2 3_565 8_566 55.51(3)
Co3 Co5 Co2 2_665 8_566 62.66(2)
Co4 Co5 Co2 9 8_566 170.52(4)
Co4 Co5 Co2 9_556 8_566 92.843(16)
Si10 Co5 Co2 . 8_565 132.08(2)
Si11 Co5 Co2 9 8_565 52.95(4)
Si11 Co5 Co2 9_556 8_565 117.35(4)
Si9 Co5 Co2 3_565 8_565 55.51(3)
Co3 Co5 Co2 2_665 8_565 62.66(2)
Co4 Co5 Co2 9 8_565 92.843(16)
Co4 Co5 Co2 9_556 8_565 170.52(4)
Co2 Co5 Co2 8_566 8_565 84.67(3)
Si10 Co5 Er1 . 9_556 65.33(3)
Si11 Co5 Er1 9 9_556 166.01(3)
Si11 Co5 Er1 9_556 9_556 89.83(3)
Si9 Co5 Er1 3_565 9_556 64.69(3)
Co3 Co5 Er1 2_665 9_556 132.23(2)
Co4 Co5 Er1 9 9_556 119.05(3)
Co4 Co5 Er1 9_556 9_556 68.103(18)
Co2 Co5 Er1 8_566 9_556 69.881(17)
Co2 Co5 Er1 8_565 9_556 119.17(3)
Si10 Co5 Er1 . 9 65.33(3)
Si11 Co5 Er1 9 9 89.83(3)
Si11 Co5 Er1 9_556 9 166.01(3)
Si9 Co5 Er1 3_565 9 64.69(3)
Co3 Co5 Er1 2_665 9 132.23(2)
Co4 Co5 Er1 9 9 68.103(18)
Co4 Co5 Er1 9_556 9 119.05(3)
Co2 Co5 Er1 8_566 9 119.17(3)
Co2 Co5 Er1 8_565 9 69.881(17)
Er1 Co5 Er1 9_556 9 76.224(17)
Si10 Co5 Er1 . 2 87.19(4)
Si11 Co5 Er1 9 2 60.50(3)
Si11 Co5 Er1 9_556 2 60.50(3)
Si9 Co5 Er1 3_565 2 157.76(4)
Co3 Co5 Er1 2_665 2 66.18(2)
Co4 Co5 Er1 9 2 62.14(2)
Co4 Co5 Er1 9_556 2 62.14(2)
Co2 Co5 Er1 8_566 2 110.14(2)
Co2 Co5 Er1 8_565 2 110.14(2)
Er1 Co5 Er1 9_556 2 130.220(18)
Er1 Co5 Er1 9 2 130.220(18)
Si8 Co6 Si10 . 3 95.42(11)
Si8 Co6 Si10 . 8_556 114.53(8)
Si10 Co6 Si10 3 8_556 112.38(8)
Si8 Co6 Si10 . 8 114.53(8)
Si10 Co6 Si10 3 8 112.38(8)
Si10 Co6 Si10 8_556 8 107.42(13)
Si8 Co6 Co4 . . 106.31(12)
Si10 Co6 Co4 3 . 158.28(12)
Si10 Co6 Co4 8_556 . 58.57(7)
Si10 Co6 Co4 8 . 58.57(7)
Si8 Co6 Co4 . 8 119.67(8)
Si10 Co6 Co4 3 8 56.62(6)
Si10 Co6 Co4 8_556 8 125.26(10)
Si10 Co6 Co4 8 8 55.82(5)
Co4 Co6 Co4 . 8 110.26(7)
Si8 Co6 Co4 . 8_556 119.67(8)
Si10 Co6 Co4 3 8_556 56.62(6)
Si10 Co6 Co4 8_556 8_556 55.82(5)
Si10 Co6 Co4 8 8_556 125.26(10)
Co4 Co6 Co4 . 8_556 110.26(7)
Co4 Co6 Co4 8 8_556 89.91(9)
Si8 Co6 Co7 . 8 60.54(8)
Si10 Co6 Co7 3 8 60.33(9)
Si10 Co6 Co7 8_556 8 169.02(15)
Si10 Co6 Co7 8 8 83.42(5)
Co4 Co6 Co7 . 8 131.30(9)
Co4 Co6 Co7 8 8 59.20(5)
Co4 Co6 Co7 8_556 8 116.68(13)
Si8 Co6 Co7 . 8_556 60.54(8)
Si10 Co6 Co7 3 8_556 60.33(9)
Si10 Co6 Co7 8_556 8_556 83.42(5)
Si10 Co6 Co7 8 8_556 169.02(15)
Co4 Co6 Co7 . 8_556 131.30(9)
Co4 Co6 Co7 8 8_556 116.68(13)
Co4 Co6 Co7 8_556 8_556 59.20(5)
Co7 Co6 Co7 8 8_556 85.69(17)
Si8 Co6 Co7 . 9_556 60.30(8)
Si10 Co6 Co7 3 9_556 126.09(9)
Si10 Co6 Co7 8_556 9_556 55.29(5)
Si10 Co6 Co7 8 9_556 121.42(15)
Co4 Co6 Co7 . 9_556 67.44(9)
Co4 Co6 Co7 8 9_556 177.18(14)
Co4 Co6 Co7 8_556 9_556 92.44(5)
Co7 Co6 Co7 8 9_556 120.84(7)
Co7 Co6 Co7 8_556 9_556 65.95(7)
Si8 Co6 Co7 . 9 60.30(8)
Si10 Co6 Co7 3 9 126.09(9)
Si10 Co6 Co7 8_556 9 121.42(15)
Si10 Co6 Co7 8 9 55.29(5)
Co4 Co6 Co7 . 9 67.44(9)
Co4 Co6 Co7 8 9 92.44(5)
Co4 Co6 Co7 8_556 9 177.18(14)
Co7 Co6 Co7 8 9 65.95(7)
Co7 Co6 Co7 8_556 9 120.84(7)
Co7 Co6 Co7 9_556 9 85.16(16)
Si8 Co6 Co6 . 8 67.486(10)
Si10 Co6 Co6 3 8 51.38(8)
Si10 Co6 Co6 8_556 8 163.15(11)
Si10 Co6 Co6 8 8 85.44(7)
Co4 Co6 Co6 . 8 138.08(3)
Co4 Co6 Co6 8 8 53.12(9)
Co4 Co6 Co6 8_556 8 107.97(11)
Co7 Co6 Co6 8 8 9.51(5)
Co7 Co6 Co6 8_556 8 83.59(9)
Co7 Co6 Co6 9_556 8 127.34(8)
Co7 Co6 Co6 9 8 74.72(5)
Si8 Co7 Si10 . 3 106.95(16)
Si8 Co7 Co7 . 8 70.134(15)
Si10 Co7 Co7 3 8 62.36(10)
Si8 Co7 Si8 . 7 47.19(4)
Si10 Co7 Si8 3 7 101.43(10)
Co7 Co7 Si8 8 7 39.73(3)
Si8 Co7 Co7 . 9_556 70.134(15)
Si10 Co7 Co7 3 9_556 131.46(4)
Co7 Co7 Co7 8 9_556 140.27(3)
Si8 Co7 Co7 7 9_556 107.89(6)
Si8 Co7 Co7 . 8_556 70.134(15)
Si10 Co7 Co7 3 8_556 62.36(10)
Co7 Co7 Co7 8 8_556 94.37(8)
Si8 Co7 Co7 7 8_556 107.89(6)
Co7 Co7 Co7 9_556 8_556 72.11(6)
Si8 Co7 Si8 . 7_556 47.19(4)
Si10 Co7 Si8 3 7_556 101.43(10)
Co7 Co7 Si8 8 7_556 107.89(6)
Si8 Co7 Si8 7 7_556 94.37(8)
Co7 Co7 Si8 9_556 7_556 39.73(3)
Co7 Co7 Si8 8_556 7_556 39.73(3)
Si8 Co7 Co7 . 9 70.134(15)
Si10 Co7 Co7 3 9 131.46(4)
Co7 Co7 Co7 8 9 72.11(6)
Si8 Co7 Co7 7 9 39.73(3)
Co7 Co7 Co7 9_556 9 94.37(8)
Co7 Co7 Co7 8_556 9 140.27(3)
Si8 Co7 Co7 7_556 9 107.89(6)
Si8 Co7 Si10 . 8_556 124.84(9)
Si10 Co7 Si10 3 8_556 101.08(8)
Co7 Co7 Si10 8 8_556 161.88(14)
Si8 Co7 Si10 7 8_556 157.49(15)
Co7 Co7 Si10 9_556 8_556 55.80(11)
Co7 Co7 Si10 8_556 8_556 83.07(8)
Si8 Co7 Si10 7_556 8_556 81.53(4)
Co7 Co7 Si10 9 8_556 120.60(14)
Si8 Co7 Si10 . 8 124.84(9)
Si10 Co7 Si10 3 8 101.08(8)
Co7 Co7 Si10 8 8 83.07(8)
Si8 Co7 Si10 7 8 81.53(4)
Co7 Co7 Si10 9_556 8 120.60(14)
Co7 Co7 Si10 8_556 8 161.88(14)
Si8 Co7 Si10 7_556 8 157.49(15)
Co7 Co7 Si10 9 8 55.80(11)
Si10 Co7 Si10 8_556 8 93.79(10)
Si8 Co7 Co4 . . 116.95(16)
Si10 Co7 Co4 3 . 136.10(11)
Co7 Co7 Co4 8 . 132.74(4)
Si8 Co7 Co4 7 . 107.94(10)
Co7 Co7 Co4 9_556 . 68.24(10)
Co7 Co7 Co4 8_556 . 132.74(4)
Si8 Co7 Co4 7_556 . 107.94(10)
Co7 Co7 Co4 9 . 68.24(10)
Si10 Co7 Co4 8_556 . 53.62(6)
Si10 Co7 Co4 8 . 53.62(6)
Si8 Co7 Co6 . 9_556 77.23(12)
Si10 Co7 Co6 3 9_556 137.15(8)
Co7 Co7 Co6 8 9_556 146.63(13)
Si8 Co7 Co6 7 9_556 110.40(14)
Co7 Co7 Co6 9_556 9_556 9.80(7)
Co7 Co7 Co6 8_556 9_556 80.65(5)
Si8 Co7 Co6 7_556 9_556 49.53(6)
Co7 Co7 Co6 9 9_556 90.70(11)
Si10 Co7 Co6 8_556 9_556 50.78(5)
Si10 Co7 Co6 8 9_556 111.14(12)
Co4 Co7 Co6 . 9_556 58.47(7)
Co7 Si8 Co7 3 2 120.0
Co7 Si8 Co7 3 . 120.0
Co7 Si8 Co7 2 . 120.0
Co7 Si8 Si8 3 7_556 90.0
Co7 Si8 Si8 2 7_556 90.0
Co7 Si8 Si8 . 7_556 90.0
Co7 Si8 Si8 3 7 90.0
Co7 Si8 Si8 2 7 90.0
Co7 Si8 Si8 . 7 90.0
Si8 Si8 Si8 7_556 7 180.0
Co7 Si8 Co6 3 3 0.33(19)
Co7 Si8 Co6 2 3 119.67(19)
Co7 Si8 Co6 . 3 120.33(19)
Si8 Si8 Co6 7_556 3 90.0
Si8 Si8 Co6 7 3 90.0
Co7 Si8 Co6 3 2 120.33(19)
Co7 Si8 Co6 2 2 0.33(19)
Co7 Si8 Co6 . 2 119.67(19)
Si8 Si8 Co6 7_556 2 90.0
Si8 Si8 Co6 7 2 90.0
Co6 Si8 Co6 3 2 120.0
Co7 Si8 Co6 3 . 119.67(19)
Co7 Si8 Co6 2 . 120.33(19)
Co7 Si8 Co6 . . 0.33(19)
Si8 Si8 Co6 7_556 . 90.0
Si8 Si8 Co6 7 . 90.0
Co6 Si8 Co6 3 . 120.0
Co6 Si8 Co6 2 . 120.0
Co7 Si8 Co7 3 9_556 132.81(4)
Co7 Si8 Co7 2 9_556 70.134(15)
Co7 Si8 Co7 . 9_556 70.135(15)
Si8 Si8 Co7 7_556 9_556 42.81(4)
Si8 Si8 Co7 7 9_556 137.19(4)
Co6 Si8 Co7 3 9_556 132.81(4)
Co6 Si8 Co7 2 9_556 69.93(12)
Co6 Si8 Co7 . 9_556 70.34(12)
Co7 Si8 Co7 3 7 70.134(15)
Co7 Si8 Co7 2 7 70.135(15)
Co7 Si8 Co7 . 7 132.81(4)
Si8 Si8 Co7 7_556 7 137.19(4)
Si8 Si8 Co7 7 7 42.81(4)
Co6 Si8 Co7 3 7 69.93(12)
Co6 Si8 Co7 2 7 70.34(12)
Co6 Si8 Co7 . 7 132.81(4)
Co7 Si8 Co7 9_556 7 140.27(3)
Co7 Si8 Co7 3 8 70.134(15)
Co7 Si8 Co7 2 8 132.81(4)
Co7 Si8 Co7 . 8 70.135(15)
Si8 Si8 Co7 7_556 8 137.19(4)
Si8 Si8 Co7 7 8 42.81(4)
Co6 Si8 Co7 3 8 70.34(12)
Co6 Si8 Co7 2 8 132.81(4)
Co6 Si8 Co7 . 8 69.93(12)
Co7 Si8 Co7 9_556 8 140.27(3)
Co7 Si8 Co7 7 8 72.11(6)
Co7 Si8 Co7 3 8_556 70.135(15)
Co7 Si8 Co7 2 8_556 132.81(4)
Co7 Si8 Co7 . 8_556 70.135(15)
Si8 Si8 Co7 7_556 8_556 42.81(4)
Si8 Si8 Co7 7 8_556 137.19(4)
Co6 Si8 Co7 3 8_556 70.34(12)
Co6 Si8 Co7 2 8_556 132.81(4)
Co6 Si8 Co7 . 8_556 69.93(12)
Co7 Si8 Co7 9_556 8_556 72.11(6)
Co7 Si8 Co7 7 8_556 140.27(3)
Co7 Si8 Co7 8 8_556 94.37(8)
Co3 Si9 Co5 . 2_665 123.70(6)
Co3 Si9 Co2 . 9 129.48(3)
Co5 Si9 Co2 2_665 9 70.73(4)
Co3 Si9 Co2 . 9_556 129.48(3)
Co5 Si9 Co2 2_665 9_556 70.73(4)
Co2 Si9 Co2 9 9_556 100.95(6)
Co3 Si9 Co2 . 7_665 70.58(4)
Co5 Si9 Co2 2_665 7_665 129.54(3)
Co2 Si9 Co2 9 7_665 66.55(3)
Co2 Si9 Co2 9_556 7_665 142.29(7)
Co3 Si9 Co2 . 7_666 70.58(4)
Co5 Si9 Co2 2_665 7_666 129.54(3)
Co2 Si9 Co2 9 7_666 142.29(7)
Co2 Si9 Co2 9_556 7_666 66.55(3)
Co2 Si9 Co2 7_665 7_666 100.84(6)
Co3 Si9 Si9 . 3_565 148.01(8)
Co5 Si9 Si9 2_665 3_565 88.30(8)
Co2 Si9 Si9 9 3_565 56.37(4)
Co2 Si9 Si9 9_556 3_565 56.37(4)
Co2 Si9 Si9 7_665 3_565 89.66(4)
Co2 Si9 Si9 7_666 3_565 89.66(4)
Co3 Si9 Si9 . 2_665 88.01(8)
Co5 Si9 Si9 2_665 2_665 148.30(8)
Co2 Si9 Si9 9 2_665 89.70(4)
Co2 Si9 Si9 9_556 2_665 89.70(4)
Co2 Si9 Si9 7_665 2_665 56.31(4)
Co2 Si9 Si9 7_666 2_665 56.31(4)
Si9 Si9 Si9 3_565 2_665 60.0
Co3 Si9 Er1 . 7_666 68.73(3)
Co5 Si9 Er1 2_665 7_666 68.53(3)
Co2 Si9 Er1 9 7_666 137.68(6)
Co2 Si9 Er1 9_556 7_666 76.06(2)
Co2 Si9 Er1 7_665 7_666 137.70(6)
Co2 Si9 Er1 7_666 7_666 76.12(2)
Si9 Si9 Er1 3_565 7_666 131.97(5)
Si9 Si9 Er1 2_665 7_666 131.96(5)
Co3 Si9 Er1 . 7_665 68.73(3)
Co5 Si9 Er1 2_665 7_665 68.53(3)
Co2 Si9 Er1 9 7_665 76.06(2)
Co2 Si9 Er1 9_556 7_665 137.68(6)
Co2 Si9 Er1 7_665 7_665 76.12(2)
Co2 Si9 Er1 7_666 7_665 137.70(6)
Si9 Si9 Er1 3_565 7_665 131.97(5)
Si9 Si9 Er1 2_665 7_665 131.96(5)
Er1 Si9 Er1 7_666 7_665 78.90(4)
Co6 Si10 Co6 2 9 78.34(10)
Co6 Si10 Co6 2 9_556 78.34(10)
Co6 Si10 Co6 9 9_556 107.42(13)
Co6 Si10 Co4 2 . 123.10(9)
Co6 Si10 Co4 9 . 69.16(8)
Co6 Si10 Co4 9_556 . 69.16(8)
Co6 Si10 Co5 2 . 110.15(9)
Co6 Si10 Co5 9 . 126.29(6)
Co6 Si10 Co5 9_556 . 126.29(6)
Co4 Si10 Co5 . . 126.75(7)
Co6 Si10 Co4 2 9 69.47(5)
Co6 Si10 Co4 9 9 64.41(7)
Co6 Si10 Co4 9_556 9 147.72(9)
Co4 Si10 Co4 . 9 127.57(3)
Co5 Si10 Co4 . 9 69.65(4)
Co6 Si10 Co4 2 9_556 69.47(5)
Co6 Si10 Co4 9 9_556 147.72(9)
Co6 Si10 Co4 9_556 9_556 64.41(7)
Co4 Si10 Co4 . 9_556 127.57(3)
Co5 Si10 Co4 . 9_556 69.65(4)
Co4 Si10 Co4 9 9_556 104.81(6)
Co6 Si10 Co7 2 2 11.86(6)
Co6 Si10 Co7 9 2 71.82(9)
Co6 Si10 Co7 9_556 2 71.82(9)
Co4 Si10 Co7 . 2 111.24(9)
Co5 Si10 Co7 . 2 122.01(9)
Co4 Si10 Co7 9 2 76.07(5)
Co4 Si10 Co7 9_556 2 76.07(5)
Co6 Si10 Co7 2 9 68.89(9)
Co6 Si10 Co7 9 9 10.16(6)
Co6 Si10 Co7 9_556 9 101.11(8)
Co4 Si10 Co7 . 9 73.16(8)
Co5 Si10 Co7 . 9 132.01(6)
Co4 Si10 Co7 9 9 65.48(7)
Co4 Si10 Co7 9_556 9 137.90(9)
Co7 Si10 Co7 2 9 61.84(8)
Co6 Si10 Co7 2 9_556 68.89(9)
Co6 Si10 Co7 9 9_556 101.11(8)
Co6 Si10 Co7 9_556 9_556 10.16(6)
Co4 Si10 Co7 . 9_556 73.16(8)
Co5 Si10 Co7 . 9_556 132.01(6)
Co4 Si10 Co7 9 9_556 137.90(9)
Co4 Si10 Co7 9_556 9_556 65.48(7)
Co7 Si10 Co7 2 9_556 61.84(8)
Co7 Si10 Co7 9 9_556 93.79(10)
Co6 Si10 Er1 2 9_556 140.11(2)
Co6 Si10 Er1 9 9_556 136.46(9)
Co6 Si10 Er1 9_556 9_556 72.91(6)
Co4 Si10 Er1 . 9_556 70.85(4)
Co5 Si10 Er1 . 9_556 68.51(3)
Co4 Si10 Er1 9 9_556 135.70(6)
Co4 Si10 Er1 9_556 9_556 73.39(3)
Co7 Si10 Er1 2 9_556 140.650(19)
Co7 Si10 Er1 9 9_556 143.22(9)
Co7 Si10 Er1 9_556 9_556 83.00(5)
Co6 Si10 Er1 2 9 140.11(2)
Co6 Si10 Er1 9 9 72.91(6)
Co6 Si10 Er1 9_556 9 136.46(9)
Co4 Si10 Er1 . 9 70.85(4)
Co5 Si10 Er1 . 9 68.51(3)
Co4 Si10 Er1 9 9 73.39(3)
Co4 Si10 Er1 9_556 9 135.70(6)
Co7 Si10 Er1 2 9 140.650(19)
Co7 Si10 Er1 9 9 83.00(5)
Co7 Si10 Er1 9_556 9 143.22(9)
Er1 Si10 Er1 9_556 9 78.39(4)
Co2 Si11 Co4 3_665 . 116.07(6)
Co2 Si11 Co3 3_665 3_565 116.42(6)
Co4 Si11 Co3 . 3_565 127.50(7)
Co2 Si11 Co3 3_665 9_656 72.36(4)
Co4 Si11 Co3 . 9_656 127.75(3)
Co3 Si11 Co3 3_565 9_656 69.95(4)
Co2 Si11 Co3 3_665 9_655 72.36(4)
Co4 Si11 Co3 . 9_655 127.75(3)
Co3 Si11 Co3 3_565 9_655 69.95(4)
Co3 Si11 Co3 9_656 9_655 104.32(6)
Co2 Si11 Co5 3_665 8 72.50(4)
Co4 Si11 Co5 . 8 69.53(4)
Co3 Si11 Co5 3_565 8 127.91(3)
Co3 Si11 Co5 9_656 8 144.86(7)
Co3 Si11 Co5 9_655 8 64.68(3)
Co2 Si11 Co5 3_665 8_556 72.50(4)
Co4 Si11 Co5 . 8_556 69.53(4)
Co3 Si11 Co5 3_565 8_556 127.91(3)
Co3 Si11 Co5 9_656 8_556 64.68(3)
Co3 Si11 Co5 9_655 8_556 144.86(7)
Co5 Si11 Co5 8 8_556 104.08(6)
Co2 Si11 Er1 3_665 9 140.553(18)
Co4 Si11 Er1 . 9 71.12(4)
Co3 Si11 Er1 3_565 9 68.93(3)
Co3 Si11 Er1 9_656 9 136.57(6)
Co3 Si11 Er1 9_655 9 73.92(2)
Co5 Si11 Er1 8 9 74.99(2)
Co5 Si11 Er1 8_556 9 137.94(6)
Co2 Si11 Er1 3_665 9_556 140.553(18)
Co4 Si11 Er1 . 9_556 71.12(4)
Co3 Si11 Er1 3_565 9_556 68.93(3)
Co3 Si11 Er1 9_656 9_556 73.92(2)
Co3 Si11 Er1 9_655 9_556 136.57(6)
Co5 Si11 Er1 8 9_556 137.94(6)
Co5 Si11 Er1 8_556 9_556 74.99(2)
Er1 Si11 Er1 9 9_556 78.86(4)

loop_
_geom_bond_atom_site_label_1
_geom_bond_atom_site_label_2
_geom_bond_site_symmetry_2
_geom_bond_distance
Er1 Si9 7_666 2.8997(11)
Er1 Si9 7_665 2.8997(11)
Er1 Si11 8 2.9010(11)
Er1 Si11 8_556 2.9010(11)
Er1 Si10 8 2.9155(11)
Er1 Si10 8_556 2.9155(11)
Er1 Co5 8_556 2.9853(6)
Er1 Co5 8 2.9853(6)
Er1 Co3 7_666 2.9905(6)
Er1 Co3 7_665 2.9905(6)
Er1 Co4 8 3.0681(6)
Er1 Co4 8_556 3.0681(6)
Co2 Si11 2_655 2.2896(15)
Co2 Si9 8_556 2.3887(10)
Co2 Si9 8 2.3887(10)
Co2 Si9 7_665 2.3906(10)
Co2 Si9 7_666 2.3906(10)
Co2 Co2 2_655 2.6223(13)
Co2 Co2 3_665 2.6223(13)
Co2 Co3 7_665 2.7291(7)
Co2 Co3 7_666 2.7291(7)
Co2 Co5 9_656 2.7359(7)
Co2 Co5 9_655 2.7359(7)
Co2 Er1 2_655 3.2830(8)
Co3 Si11 2_665 2.3134(16)
Co3 Si9 . 2.3328(15)
Co3 Si11 8_565 2.3330(10)
Co3 Si11 8_566 2.3330(10)
Co3 Co5 3_565 2.4983(11)
Co3 Co3 7_676 2.6635(10)
Co3 Co3 7_675 2.6635(10)
Co3 Co2 7_665 2.7291(7)
Co3 Co2 7_666 2.7291(7)
Co3 Er1 7_666 2.9905(6)
Co3 Er1 7_665 2.9905(6)
Co3 Er1 1_565 3.1795(8)
Co4 Si10 . 2.3083(16)
Co4 Si11 . 2.3092(15)
Co4 Si10 8 2.3253(10)
Co4 Si10 8_556 2.3253(10)
Co4 Co6 . 2.458(3)
Co4 Co6 9 2.608(2)
Co4 Co6 9_556 2.608(2)
Co4 Co7 . 2.628(3)
Co4 Co5 8_556 2.6493(7)
Co4 Co5 8 2.6493(7)
Co4 Co7 9 2.885(2)
Co4 Co7 9_556 2.885(2)
Co5 Si10 . 2.3138(16)
Co5 Si11 9 2.3369(10)
Co5 Si11 9_556 2.3369(10)
Co5 Si9 3_565 2.3376(15)
Co5 Co3 2_665 2.4983(11)
Co5 Co4 9 2.6493(7)
Co5 Co4 9_556 2.6493(7)
Co5 Co2 8_566 2.7359(7)
Co5 Co2 8_565 2.7359(7)
Co5 Er1 9_556 2.9853(6)
Co5 Er1 9 2.9853(6)
Co5 Er1 2 3.2195(7)
Co6 Si8 . 2.194(2)
Co6 Si10 3 2.250(3)
Co6 Si10 8_556 2.2859(18)
Co6 Si10 8 2.2859(18)
Co6 Co4 8 2.608(2)
Co6 Co4 8_556 2.608(2)
Co6 Co7 8 2.709(4)
Co6 Co7 8_556 2.709(4)
Co6 Co7 9_556 2.723(4)
Co6 Co7 9 2.723(4)
Co6 Co6 8 2.8653(17)
Co7 Si8 . 1.707(2)
Co7 Si10 3 2.356(4)
Co7 Co7 8 2.5117(16)
Co7 Si8 7 2.5117(16)
Co7 Co7 9_556 2.5117(16)
Co7 Co7 8_556 2.5117(16)
Co7 Si8 7_556 2.5117(16)
Co7 Co7 9 2.5117(16)
Co7 Si10 8_556 2.524(2)
Co7 Si10 8 2.524(2)
Co7 Co6 9_556 2.709(4)
Si8 Co7 3 1.707(2)
Si8 Co7 2 1.707(2)
Si8 Si8 7_556 1.8425
Si8 Si8 7 1.8425
Si8 Co6 3 2.194(2)
Si8 Co6 2 2.194(2)
Si8 Co7 9_556 2.5117(16)
Si8 Co7 7 2.5117(16)
Si8 Co7 8 2.5117(16)
Si8 Co7 8_556 2.5117(16)
Si9 Co5 2_665 2.3376(15)
Si9 Co2 9 2.3887(10)
Si9 Co2 9_556 2.3887(10)
Si9 Co2 7_665 2.3906(10)
Si9 Co2 7_666 2.3906(10)
Si9 Si9 3_565 2.649(2)
Si9 Si9 2_665 2.649(2)
Si9 Er1 7_666 2.8997(11)
Si9 Er1 7_665 2.8997(11)
Si10 Co6 2 2.250(3)
Si10 Co6 9 2.2859(18)
Si10 Co6 9_556 2.2859(18)
Si10 Co4 9 2.3253(10)
Si10 Co4 9_556 2.3253(10)
Si10 Co7 2 2.356(4)
Si10 Co7 9 2.524(2)
Si10 Co7 9_556 2.524(2)
Si10 Er1 9_556 2.9155(11)
Si10 Er1 9 2.9155(11)
Si11 Co2 3_665 2.2896(15)
Si11 Co3 3_565 2.3134(16)
Si11 Co3 9_656 2.3330(10)
Si11 Co3 9_655 2.3330(10)
Si11 Co5 8 2.3369(10)
Si11 Co5 8_556 2.3369(10)
Si11 Er1 9 2.9010(11)
Si11 Er1 9_556 2.9010(11)

_cod_database_fobs_code 2019970
